data_4109354
loop_
_publ_author_name
'Bodo B\"ohme'
'Arnold Guloy'
'Zhongjia Tang'
'Walter Schnelle'
'Ulrich Burkhardt'
'Michael Baitinger'
'Yuri Grin'

_publ_section_title
;
 Oxidation of M4Si4 (M = Na, K) to Clathrates by HCl or H2O
;
_journal_name_full 'Journal of the American Chemical Society'
_journal_page_first 5348
_journal_page_last 5349
_journal_paper_doi 10.1021/ja0705691
_journal_volume 129
_journal_year 2007
_chemical_formula_sum 'K6.95 Si46'
_chemical_formula_weight 1564.04
_chemical_name_common 'K8-x Si46                               '
_chemical_name_systematic ' ?                                                                             '
_space_group_IT_number 223
_symmetry_cell_setting cubic
_symmetry_space_group_name_Hall '-P 4n 2 3'
_symmetry_space_group_name_H-M 'P m -3 n'
_cell_angle_alpha 90
_cell_angle_beta 90
_cell_angle_gamma 90
_cell_formula_units_Z 1
_cell_length_a 10.278(1)
_cell_length_b 10.278(1)
_cell_length_c 10.278(1)
_cell_volume 1085.74(18)
_computing_cell_refinement WinCSD
_computing_data_reduction WinCSD
_computing_publication_material 'WinCSD (Akselrud et al, 1993)'
_computing_structure_refinement WinCSD
_computing_structure_solution WinCSD
_diffrn_radiation_probe x-ray
_diffrn_reflns_theta_max 60.1
_exptl_absorpt_coefficient_mu 17.92
_exptl_crystal_density_diffrn 2.3916(1)
_exptl_crystal_F_000 776.1
_pd_calc_method 'Rietveld Refinement'
_pd_phase_name K8-xSi46
_pd_proc_2theta_range_max 138
_pd_proc_ls_profile_function pseudo-Voit
_pd_proc_ls_prof_R_factor 0.2047
_pd_proc_ls_prof_wR_factor 0.0000
_pd_spec_mounting 'packed powder pellet'
_pd_spec_size_axial 25
_pd_spec_size_equat 25
_pd_spec_size_thick 1
_refine_ls_matrix_type fullcycle
_refine_ls_number_parameters 15
_refine_ls_number_reflns 0
_refine_ls_structure_factor_coef Inet
_refine_ls_weighting_details 1/[Y~i~+\s(Y~i~)]
_refine_ls_weighting_scheme calc
_reflns_number_total 165
_cod_data_source_file ja0705691si20070201_043039.cif
_cod_data_source_block clathrateK
_cod_original_cell_volume 1085.7(3)
_cod_database_code 4109354
_refine_ls_r_factor_i 0.0818

loop_
_symmetry_equiv_pos_as_xyz
x,y,z
z,x,y
y,z,x
x,y,-z
z,x,-y
y,z,-x
-x,y,z
-z,x,y
-y,z,x
-x,y,-z
-z,x,-y
-y,z,-x
1/2+y,1/2+x,1/2+z
1/2+x,1/2+z,1/2+y
1/2+z,1/2+y,1/2+x
1/2+y,1/2+x,1/2-z
1/2+x,1/2+z,1/2-y
1/2+z,1/2+y,1/2-x
1/2+y,1/2-x,1/2+z
1/2+x,1/2-z,1/2+y
1/2+z,1/2-y,1/2+x
1/2+y,1/2-x,1/2-z
1/2+x,1/2-z,1/2-y
1/2+z,1/2-y,1/2-x
-x,-y,-z
-z,-x,-y
-y,-z,-x
-x,-y,z
-z,-x,y
-y,-z,x
x,-y,-z
z,-x,-y
y,-z,-x
x,-y,z
z,-x,y
y,-z,x
-1/2-y,-1/2-x,-1/2-z
-1/2-x,-1/2-z,-1/2-y
-1/2-z,-1/2-y,-1/2-x
-1/2-y,-1/2-x,-1/2+z
-1/2-x,-1/2-z,-1/2+y
-1/2-z,-1/2-y,-1/2+x
-1/2-y,-1/2+x,-1/2-z
-1/2-x,-1/2+z,-1/2-y
-1/2-z,-1/2+y,-1/2-x
-1/2-y,-1/2+x,-1/2+z
-1/2-x,-1/2+z,-1/2+y
-1/2-z,-1/2+y,-1/2+x

loop_
_atom_site_aniso_label
_atom_site_aniso_U_11
_atom_site_aniso_U_22
_atom_site_aniso_U_33
_atom_site_aniso_U_12
_atom_site_aniso_U_13
_atom_site_aniso_U_23
K1 0.050(5) 0.050(5) 0.050(5) 0 0 0
K2 0.042(6) 0.042(4) 0.042(4) 0 0 0
Si1 0.050(8) 0.055(5) 0.055(5) 0 0 0
Si2 0.058(2) 0.058(2) 0.058(2) 0.010(3) 0.010(3) 0.010(3)
Si3 0.041(4) 0.056(4) 0.047(4) 0 0 0.009(3)

loop_
_atom_site_label
_atom_site_fract_x
_atom_site_fract_y
_atom_site_fract_z
_atom_site_thermal_displace_type
_atom_site_U_iso_or_equiv
_atom_site_symmetry_multiplicity
_atom_site_type_symbol
_atom_site_occupancy
K1 0 0 0 Uani 0.050(3) 2 K 0.803(13)
K2 0.25 0.5 0 Uani 0.042(3) 6 K 0.891(7)
Si1 0.25 0 0.5 Uani 0.053(4) 6 Si 1.
Si2 0.1842(3) 0.1842(3) 0.1842(3) Uani 0.0578(12) 16 Si 1.
Si3 0 0.3061(4) 0.1180(4) Uani 0.048(2) 24 Si 1.

loop_
_atom_type_symbol
_atom_type_description
_atom_type_number_in_cell
_atom_type_scat_dispersion_real
_atom_type_scat_dispersion_imag
_atom_type_scat_source
K K 6.95 0.365 1.066 International_Tables_Vol_IV_Table_2.3.1
Si Si 46.00 0.244 0.330 International_Tables_Vol_IV_Table_2.3.1

loop_
_diffrn_radiation_wavelength
_diffrn_radiation_wavelength_wt
_diffrn_radiation_type
0.000000 1.000 CuK\a~1~

loop_
_geom_angle_atom_site_label_1
_geom_angle_atom_site_label_2
_geom_angle_atom_site_label_3
_geom_angle
_geom_angle_site_symmetry_1
_geom_angle_site_symmetry_3
_geom_angle_publ_flag
Si2 K1 Si2 70.53(8) . 4_555 no
Si2 K1 Si2 70.53(8) . 7_555 no
Si2 K1 Si2 109.47(8) . 10_555 no
Si2 K1 Si2 180.00(8) . 25_555 no
Si2 K1 Si2 109.47(8) . 28_555 no
Si2 K1 Si2 109.47(8) . 31_555 no
Si2 K1 Si2 70.53(8) . 34_555 no
Si2 K1 Si3 41.72(8) . . no
Si2 K1 Si3 41.72(8) . 2_555 no
Si2 K1 Si3 41.72(8) . 3_555 no
Si2 K1 Si3 70.67(8) . 4_555 no
Si2 K1 Si3 109.33(8) . 5_555 no
Si2 K1 Si3 70.67(8) . 8_555 no
Si2 K1 Si3 109.33(8) . 9_555 no
Si2 K1 Si3 138.28(8) . 11_555 no
Si2 K1 Si3 138.28(8) . 25_555 no
Si2 K1 Si3 138.28(8) . 27_555 no
Si2 K1 Si3 109.33(8) . 28_555 no
Si2 K1 Si3 70.67(8) . 33_555 no
Si2 K1 Si2 109.47(8) 4_555 7_555 no
Si2 K1 Si2 70.53(8) 4_555 10_555 no
Si2 K1 Si2 109.47(8) 4_555 25_555 no
Si2 K1 Si2 180.00(8) 4_555 28_555 no
Si2 K1 Si2 70.53(8) 4_555 31_555 no
Si2 K1 Si2 109.47(8) 4_555 34_555 no
Si2 K1 Si3 70.67(8) 4_555 . no
Si2 K1 Si3 109.33(8) 4_555 2_555 no
Si2 K1 Si3 41.72(8) 4_555 3_555 no
Si2 K1 Si3 41.72(8) 4_555 4_555 no
Si2 K1 Si3 41.72(8) 4_555 5_555 no
Si2 K1 Si3 138.28(8) 4_555 8_555 no
Si2 K1 Si3 109.33(8) 4_555 9_555 no
Si2 K1 Si3 70.67(8) 4_555 11_555 no
Si2 K1 Si3 109.33(8) 4_555 25_555 no
Si2 K1 Si3 138.28(8) 4_555 27_555 no
Si2 K1 Si3 138.28(8) 4_555 28_555 no
Si2 K1 Si3 70.67(8) 4_555 33_555 no
Si2 K1 Si2 70.53(8) 7_555 10_555 no
Si2 K1 Si2 109.47(8) 7_555 25_555 no
Si2 K1 Si2 70.53(8) 7_555 28_555 no
Si2 K1 Si2 180.00(8) 7_555 31_555 no
Si2 K1 Si2 109.47(8) 7_555 34_555 no
Si2 K1 Si3 41.72(8) 7_555 . no
Si2 K1 Si3 70.67(8) 7_555 2_555 no
Si2 K1 Si3 109.33(8) 7_555 3_555 no
Si2 K1 Si3 70.67(8) 7_555 4_555 no
Si2 K1 Si3 138.28(8) 7_555 5_555 no
Si2 K1 Si3 41.72(8) 7_555 8_555 no
Si2 K1 Si3 41.72(8) 7_555 9_555 no
Si2 K1 Si3 109.33(8) 7_555 11_555 no
Si2 K1 Si3 138.28(8) 7_555 25_555 no
Si2 K1 Si3 70.67(8) 7_555 27_555 no
Si2 K1 Si3 109.33(8) 7_555 28_555 no
Si2 K1 Si3 138.28(8) 7_555 33_555 no
Si2 K1 Si2 70.53(8) 10_555 25_555 no
Si2 K1 Si2 109.47(8) 10_555 28_555 no
Si2 K1 Si2 109.47(8) 10_555 31_555 no
Si2 K1 Si2 180.00(8) 10_555 34_555 no
Si2 K1 Si3 70.67(8) 10_555 . no
Si2 K1 Si3 138.28(8) 10_555 2_555 no
Si2 K1 Si3 109.33(8) 10_555 3_555 no
Si2 K1 Si3 41.72(8) 10_555 4_555 no
Si2 K1 Si3 70.67(8) 10_555 5_555 no
Si2 K1 Si3 109.33(8) 10_555 8_555 no
Si2 K1 Si3 41.72(8) 10_555 9_555 no
Si2 K1 Si3 41.72(8) 10_555 11_555 no
Si2 K1 Si3 109.33(8) 10_555 25_555 no
Si2 K1 Si3 70.67(8) 10_555 27_555 no
Si2 K1 Si3 138.28(8) 10_555 28_555 no
Si2 K1 Si3 138.28(8) 10_555 33_555 no
Si2 K1 Si2 70.53(8) 25_555 28_555 no
Si2 K1 Si2 70.53(8) 25_555 31_555 no
Si2 K1 Si2 109.47(8) 25_555 34_555 no
Si2 K1 Si3 138.28(8) 25_555 . no
Si2 K1 Si3 138.28(8) 25_555 2_555 no
Si2 K1 Si3 138.28(8) 25_555 3_555 no
Si2 K1 Si3 109.33(8) 25_555 4_555 no
Si2 K1 Si3 70.67(8) 25_555 5_555 no
Si2 K1 Si3 109.33(8) 25_555 8_555 no
Si2 K1 Si3 70.67(8) 25_555 9_555 no
Si2 K1 Si3 41.72(8) 25_555 11_555 no
Si2 K1 Si3 41.72(8) 25_555 25_555 no
Si2 K1 Si3 41.72(8) 25_555 27_555 no
Si2 K1 Si3 70.67(8) 25_555 28_555 no
Si2 K1 Si3 109.33(8) 25_555 33_555 no
Si2 K1 Si2 109.47(8) 28_555 31_555 no
Si2 K1 Si2 70.53(8) 28_555 34_555 no
Si2 K1 Si3 109.33(8) 28_555 . no
Si2 K1 Si3 70.67(8) 28_555 2_555 no
Si2 K1 Si3 138.28(8) 28_555 3_555 no
Si2 K1 Si3 138.28(8) 28_555 4_555 no
Si2 K1 Si3 138.28(8) 28_555 5_555 no
Si2 K1 Si3 41.72(8) 28_555 8_555 no
Si2 K1 Si3 70.67(8) 28_555 9_555 no
Si2 K1 Si3 109.33(8) 28_555 11_555 no
Si2 K1 Si3 70.67(8) 28_555 25_555 no
Si2 K1 Si3 41.72(8) 28_555 27_555 no
Si2 K1 Si3 41.72(8) 28_555 28_555 no
Si2 K1 Si3 109.33(8) 28_555 33_555 no
Si2 K1 Si2 70.53(8) 31_555 34_555 no
Si2 K1 Si3 138.28(8) 31_555 . no
Si2 K1 Si3 109.33(8) 31_555 2_555 no
Si2 K1 Si3 70.67(8) 31_555 3_555 no
Si2 K1 Si3 109.33(8) 31_555 4_555 no
Si2 K1 Si3 41.72(8) 31_555 5_555 no
Si2 K1 Si3 138.28(8) 31_555 8_555 no
Si2 K1 Si3 138.28(8) 31_555 9_555 no
Si2 K1 Si3 70.67(8) 31_555 11_555 no
Si2 K1 Si3 41.72(8) 31_555 25_555 no
Si2 K1 Si3 109.33(8) 31_555 27_555 no
Si2 K1 Si3 70.67(8) 31_555 28_555 no
Si2 K1 Si3 41.72(8) 31_555 33_555 no
Si2 K1 Si3 109.33(8) 34_555 . no
Si2 K1 Si3 41.72(8) 34_555 2_555 no
Si2 K1 Si3 70.67(8) 34_555 3_555 no
Si2 K1 Si3 138.28(8) 34_555 4_555 no
Si2 K1 Si3 109.33(8) 34_555 5_555 no
Si2 K1 Si3 70.67(8) 34_555 8_555 no
Si2 K1 Si3 138.28(8) 34_555 9_555 no
Si2 K1 Si3 138.28(8) 34_555 11_555 no
Si2 K1 Si3 70.67(8) 34_555 25_555 no
Si2 K1 Si3 109.33(8) 34_555 27_555 no
Si2 K1 Si3 41.72(8) 34_555 28_555 no
Si2 K1 Si3 41.72(8) 34_555 33_555 no
Si3 K1 Si3 70.39(7) . 2_555 no
Si3 K1 Si3 70.39(7) . 3_555 no
Si3 K1 Si3 42.17(7) . 4_555 no
Si3 K1 Si3 109.61(7) . 5_555 no
Si3 K1 Si3 70.39(7) . 8_555 no
Si3 K1 Si3 70.39(7) . 9_555 no
Si3 K1 Si3 109.61(7) . 11_555 no
Si3 K1 Si3 179.98(7) . 25_555 no
Si3 K1 Si3 109.61(7) . 27_555 no
Si3 K1 Si3 137.83(7) . 28_555 no
Si3 K1 Si3 109.61(7) . 33_555 no
Si3 K1 Si3 70.39(7) 2_555 3_555 no
Si3 K1 Si3 109.61(7) 2_555 4_555 no
Si3 K1 Si3 137.83(7) 2_555 5_555 no
Si3 K1 Si3 42.16(7) 2_555 8_555 no
Si3 K1 Si3 109.61(7) 2_555 9_555 no
Si3 K1 Si3 180.00(7) 2_555 11_555 no
Si3 K1 Si3 109.61(7) 2_555 25_555 no
Si3 K1 Si3 109.61(7) 2_555 27_555 no
Si3 K1 Si3 70.39(7) 2_555 28_555 no
Si3 K1 Si3 70.39(7) 2_555 33_555 no
Si3 K1 Si3 70.39(7) 3_555 4_555 no
Si3 K1 Si3 70.39(7) 3_555 5_555 no
Si3 K1 Si3 109.61(7) 3_555 8_555 no
Si3 K1 Si3 137.83(7) 3_555 9_555 no
Si3 K1 Si3 109.61(7) 3_555 11_555 no
Si3 K1 Si3 109.61(7) 3_555 25_555 no
Si3 K1 Si3 179.98(7) 3_555 27_555 no
Si3 K1 Si3 109.61(7) 3_555 28_555 no
Si3 K1 Si3 42.17(7) 3_555 33_555 no
Si3 K1 Si3 70.39(7) 4_555 5_555 no
Si3 K1 Si3 109.61(7) 4_555 8_555 no
Si3 K1 Si3 70.39(7) 4_555 9_555 no
Si3 K1 Si3 70.39(7) 4_555 11_555 no
Si3 K1 Si3 137.84(7) 4_555 25_555 no
Si3 K1 Si3 109.61(7) 4_555 27_555 no
Si3 K1 Si3 180.00(7) 4_555 28_555 no
Si3 K1 Si3 109.61(7) 4_555 33_555 no
Si3 K1 Si3 180.00(7) 5_555 8_555 no
Si3 K1 Si3 109.61(7) 5_555 9_555 no
Si3 K1 Si3 42.16(7) 5_555 11_555 no
Si3 K1 Si3 70.39(7) 5_555 25_555 no
Si3 K1 Si3 109.61(7) 5_555 27_555 no
Si3 K1 Si3 109.61(7) 5_555 28_555 no
Si3 K1 Si3 70.39(7) 5_555 33_555 no
Si3 K1 Si3 70.39(7) 8_555 9_555 no
Si3 K1 Si3 137.84(7) 8_555 11_555 no
Si3 K1 Si3 109.61(7) 8_555 25_555 no
Si3 K1 Si3 70.39(7) 8_555 27_555 no
Si3 K1 Si3 70.39(7) 8_555 28_555 no
Si3 K1 Si3 109.61(7) 8_555 33_555 no
Si3 K1 Si3 70.39(7) 9_555 11_555 no
Si3 K1 Si3 109.61(7) 9_555 25_555 no
Si3 K1 Si3 42.16(7) 9_555 27_555 no
Si3 K1 Si3 109.61(7) 9_555 28_555 no
Si3 K1 Si3 180.00(7) 9_555 33_555 no
Si3 K1 Si3 70.39(7) 11_555 25_555 no
Si3 K1 Si3 70.39(7) 11_555 27_555 no
Si3 K1 Si3 109.61(7) 11_555 28_555 no
Si3 K1 Si3 109.61(7) 11_555 33_555 no
Si3 K1 Si3 70.39(7) 25_555 27_555 no
Si3 K1 Si3 42.16(7) 25_555 28_555 no
Si3 K1 Si3 70.39(7) 25_555 33_555 no
Si3 K1 Si3 70.39(7) 27_555 28_555 no
Si3 K1 Si3 137.84(7) 27_555 33_555 no
Si3 K1 Si3 70.39(7) 28_555 33_555 no
Si3 K2 Si3 40.90(7) . 4_555 no
Si3 K2 Si3 161.70(7) . 14_554 no
Si3 K2 Si3 123.24(7) . 17_555 no
Si3 K2 Si3 123.24(7) . 20_554 no
Si3 K2 Si3 98.44(7) . 23_555 no
Si3 K2 Si3 84.48(7) . 25_565 no
Si3 K2 Si3 70.10(7) . 28_565 no
Si3 K2 Si1 96.74 . 2_555 no
Si3 K2 Si1 39.59 . 3_555 no
Si3 K2 Si1 73.95 . 6_555 no
Si3 K2 Si1 158.37 . 13_554 no
Si3 K2 Si2 37.56(7) . . no
Si3 K2 Si2 63.50(7) . 4_555 no
Si3 K2 Si2 122.03(7) . 31_565 no
Si3 K2 Si2 100.59(7) . 34_565 no
Si3 K2 Si2 63.22(7) . 37_666 no
Si3 K2 Si2 98.25(7) . 40_665 no
Si3 K2 Si2 96.82(7) . 43_666 no
Si3 K2 Si2 135.48(7) . 46_665 no
Si3 K2 Si3 62.57(7) . 3_555 no
Si3 K2 Si3 132.51(7) . 33_565 no
Si3 K2 Si3 63.05(7) . 37_666 no
Si3 K2 Si3 103.78(7) . 40_665 no
Si3 K2 K2 42.24 . 7_555 no
Si3 K2 K2 137.76 . 7_655 no
Si3 K2 Si3 123.24(7) 4_555 14_554 no
Si3 K2 Si3 161.70(7) 4_555 17_555 no
Si3 K2 Si3 98.44(7) 4_555 20_554 no
Si3 K2 Si3 123.24(7) 4_555 23_555 no
Si3 K2 Si3 70.10(7) 4_555 25_565 no
Si3 K2 Si3 84.48(7) 4_555 28_565 no
Si3 K2 Si1 96.74 4_555 2_555 no
Si3 K2 Si1 73.95 4_555 3_555 no
Si3 K2 Si1 39.59 4_555 6_555 no
Si3 K2 Si1 158.37 4_555 13_554 no
Si3 K2 Si2 63.50(7) 4_555 . no
Si3 K2 Si2 37.56(7) 4_555 4_555 no
Si3 K2 Si2 100.59(7) 4_555 31_565 no
Si3 K2 Si2 122.03(7) 4_555 34_565 no
Si3 K2 Si2 98.25(7) 4_555 37_666 no
Si3 K2 Si2 63.22(7) 4_555 40_665 no
Si3 K2 Si2 135.48(7) 4_555 43_666 no
Si3 K2 Si2 96.82(7) 4_555 46_665 no
Si3 K2 Si3 62.57(7) 4_555 3_555 no
Si3 K2 Si3 132.51(7) 4_555 33_565 no
Si3 K2 Si3 103.78(7) 4_555 37_666 no
Si3 K2 Si3 63.05(7) 4_555 40_665 no
Si3 K2 K2 42.24 4_555 7_555 no
Si3 K2 K2 137.76 4_555 7_655 no
Si3 K2 Si3 70.10(7) 14_554 17_555 no
Si3 K2 Si3 40.90(7) 14_554 20_554 no
Si3 K2 Si3 84.48(7) 14_554 23_555 no
Si3 K2 Si3 98.44(7) 14_554 25_565 no
Si3 K2 Si3 123.24(7) 14_554 28_565 no
Si3 K2 Si1 73.95 14_554 2_555 no
Si3 K2 Si1 158.37 14_554 3_555 no
Si3 K2 Si1 96.74 14_554 6_555 no
Si3 K2 Si1 39.59 14_554 13_554 no
Si3 K2 Si2 135.48(7) 14_554 . no
Si3 K2 Si2 98.25(7) 14_554 4_555 no
Si3 K2 Si2 63.22(7) 14_554 31_565 no
Si3 K2 Si2 96.82(7) 14_554 34_565 no
Si3 K2 Si2 122.03(7) 14_554 37_666 no
Si3 K2 Si2 63.50(7) 14_554 40_665 no
Si3 K2 Si2 100.59(7) 14_554 43_666 no
Si3 K2 Si2 37.56(7) 14_554 46_665 no
Si3 K2 Si3 103.78(7) 14_554 3_555 no
Si3 K2 Si3 63.05(7) 14_554 33_565 no
Si3 K2 Si3 132.51(7) 14_554 37_666 no
Si3 K2 Si3 62.57(7) 14_554 40_665 no
Si3 K2 K2 137.76 14_554 7_555 no
Si3 K2 K2 42.24 14_554 7_655 no
Si3 K2 Si3 84.48(7) 17_555 20_554 no
Si3 K2 Si3 40.90(7) 17_555 23_555 no
Si3 K2 Si3 123.24(7) 17_555 25_565 no
Si3 K2 Si3 98.44(7) 17_555 28_565 no
Si3 K2 Si1 73.95 17_555 2_555 no
Si3 K2 Si1 96.74 17_555 3_555 no
Si3 K2 Si1 158.37 17_555 6_555 no
Si3 K2 Si1 39.59 17_555 13_554 no
Si3 K2 Si2 98.25(7) 17_555 . no
Si3 K2 Si2 135.48(7) 17_555 4_555 no
Si3 K2 Si2 96.82(7) 17_555 31_565 no
Si3 K2 Si2 63.22(7) 17_555 34_565 no
Si3 K2 Si2 63.50(7) 17_555 37_666 no
Si3 K2 Si2 122.03(7) 17_555 40_665 no
Si3 K2 Si2 37.56(7) 17_555 43_666 no
Si3 K2 Si2 100.59(7) 17_555 46_665 no
Si3 K2 Si3 103.78(7) 17_555 3_555 no
Si3 K2 Si3 63.05(7) 17_555 33_565 no
Si3 K2 Si3 62.57(7) 17_555 37_666 no
Si3 K2 Si3 132.51(7) 17_555 40_665 no
Si3 K2 K2 137.76 17_555 7_555 no
Si3 K2 K2 42.24 17_555 7_655 no
Si3 K2 Si3 70.10(7) 20_554 23_555 no
Si3 K2 Si3 123.24(7) 20_554 25_565 no
Si3 K2 Si3 161.70(7) 20_554 28_565 no
Si3 K2 Si1 39.59 20_554 2_555 no
Si3 K2 Si1 158.37 20_554 3_555 no
Si3 K2 Si1 96.74 20_554 6_555 no
Si3 K2 Si1 73.95 20_554 13_554 no
Si3 K2 Si2 96.82(7) 20_554 . no
Si3 K2 Si2 63.22(7) 20_554 4_555 no
Si3 K2 Si2 98.25(7) 20_554 31_565 no
Si3 K2 Si2 135.48(7) 20_554 34_565 no
Si3 K2 Si2 100.59(7) 20_554 37_666 no
Si3 K2 Si2 37.56(7) 20_554 40_665 no
Si3 K2 Si2 122.03(7) 20_554 43_666 no
Si3 K2 Si2 63.50(7) 20_554 46_665 no
Si3 K2 Si3 63.05(7) 20_554 3_555 no
Si3 K2 Si3 103.78(7) 20_554 33_565 no
Si3 K2 Si3 132.51(7) 20_554 37_666 no
Si3 K2 Si3 62.57(7) 20_554 40_665 no
Si3 K2 K2 137.76 20_554 7_555 no
Si3 K2 K2 42.24 20_554 7_655 no
Si3 K2 Si3 161.70(7) 23_555 25_565 no
Si3 K2 Si3 123.24(7) 23_555 28_565 no
Si3 K2 Si1 39.59 23_555 2_555 no
Si3 K2 Si1 96.74 23_555 3_555 no
Si3 K2 Si1 158.37 23_555 6_555 no
Si3 K2 Si1 73.95 23_555 13_554 no
Si3 K2 Si2 63.22(7) 23_555 . no
Si3 K2 Si2 96.82(7) 23_555 4_555 no
Si3 K2 Si2 135.48(7) 23_555 31_565 no
Si3 K2 Si2 98.25(7) 23_555 34_565 no
Si3 K2 Si2 37.56(7) 23_555 37_666 no
Si3 K2 Si2 100.59(7) 23_555 40_665 no
Si3 K2 Si2 63.50(7) 23_555 43_666 no
Si3 K2 Si2 122.03(7) 23_555 46_665 no
Si3 K2 Si3 63.05(7) 23_555 3_555 no
Si3 K2 Si3 103.78(7) 23_555 33_565 no
Si3 K2 Si3 62.57(7) 23_555 37_666 no
Si3 K2 Si3 132.51(7) 23_555 40_665 no
Si3 K2 K2 137.76 23_555 7_555 no
Si3 K2 K2 42.24 23_555 7_655 no
Si3 K2 Si3 40.90(7) 25_565 28_565 no
Si3 K2 Si1 158.37 25_565 2_555 no
Si3 K2 Si1 73.95 25_565 3_555 no
Si3 K2 Si1 39.59 25_565 6_555 no
Si3 K2 Si1 96.74 25_565 13_554 no
Si3 K2 Si2 122.03(7) 25_565 . no
Si3 K2 Si2 100.59(7) 25_565 4_555 no
Si3 K2 Si2 37.56(7) 25_565 31_565 no
Si3 K2 Si2 63.50(7) 25_565 34_565 no
Si3 K2 Si2 135.48(7) 25_565 37_666 no
Si3 K2 Si2 96.82(7) 25_565 40_665 no
Si3 K2 Si2 98.25(7) 25_565 43_666 no
Si3 K2 Si2 63.22(7) 25_565 46_665 no
Si3 K2 Si3 132.51(7) 25_565 3_555 no
Si3 K2 Si3 62.57(7) 25_565 33_565 no
Si3 K2 Si3 103.78(7) 25_565 37_666 no
Si3 K2 Si3 63.05(7) 25_565 40_665 no
Si3 K2 K2 42.24 25_565 7_555 no
Si3 K2 K2 137.76 25_565 7_655 no
Si3 K2 Si1 158.37 28_565 2_555 no
Si3 K2 Si1 39.59 28_565 3_555 no
Si3 K2 Si1 73.95 28_565 6_555 no
Si3 K2 Si1 96.74 28_565 13_554 no
Si3 K2 Si2 100.59(7) 28_565 . no
Si3 K2 Si2 122.03(7) 28_565 4_555 no
Si3 K2 Si2 63.50(7) 28_565 31_565 no
Si3 K2 Si2 37.56(7) 28_565 34_565 no
Si3 K2 Si2 96.82(7) 28_565 37_666 no
Si3 K2 Si2 135.48(7) 28_565 40_665 no
Si3 K2 Si2 63.22(7) 28_565 43_666 no
Si3 K2 Si2 98.25(7) 28_565 46_665 no
Si3 K2 Si3 132.51(7) 28_565 3_555 no
Si3 K2 Si3 62.57(7) 28_565 33_565 no
Si3 K2 Si3 63.05(7) 28_565 37_666 no
Si3 K2 Si3 103.78(7) 28_565 40_665 no
Si3 K2 K2 42.24 28_565 7_555 no
Si3 K2 K2 137.76 28_565 7_655 no
Si1 K2 Si1 120.00 2_555 3_555 no
Si1 K2 Si1 120.00 2_555 6_555 no
Si1 K2 Si1 90.00 2_555 13_554 no
Si1 K2 Si2 61.58 2_555 . no
Si1 K2 Si2 61.58 2_555 4_555 no
Si1 K2 Si2 136.59 2_555 31_565 no
Si1 K2 Si2 136.59 2_555 34_565 no
Si1 K2 Si2 61.58 2_555 37_666 no
Si1 K2 Si2 61.58 2_555 40_665 no
Si1 K2 Si2 103.02 2_555 43_666 no
Si1 K2 Si2 103.02 2_555 46_665 no
Si1 K2 Si3 36.65 2_555 3_555 no
Si1 K2 Si3 126.65 2_555 33_565 no
Si1 K2 Si3 95.89 2_555 37_666 no
Si1 K2 Si3 95.89 2_555 40_665 no
Si1 K2 K2 135.00 2_555 7_555 no
Si1 K2 K2 45.00 2_555 7_655 no
Si1 K2 Si1 90.00 3_555 6_555 no
Si1 K2 Si1 120.00 3_555 13_554 no
Si1 K2 Si2 61.58 3_555 . no
Si1 K2 Si2 103.02 3_555 4_555 no
Si1 K2 Si2 103.02 3_555 31_565 no
Si1 K2 Si2 61.58 3_555 34_565 no
Si1 K2 Si2 61.58 3_555 37_666 no
Si1 K2 Si2 136.59 3_555 40_665 no
Si1 K2 Si2 61.58 3_555 43_666 no
Si1 K2 Si2 136.59 3_555 46_665 no
Si1 K2 Si3 95.89 3_555 3_555 no
Si1 K2 Si3 95.89 3_555 33_565 no
Si1 K2 Si3 36.65 3_555 37_666 no
Si1 K2 Si3 126.65 3_555 40_665 no
Si1 K2 K2 45.00 3_555 7_555 no
Si1 K2 K2 135.00 3_555 7_655 no
Si1 K2 Si1 120.00 6_555 13_554 no
Si1 K2 Si2 103.02 6_555 . no
Si1 K2 Si2 61.58 6_555 4_555 no
Si1 K2 Si2 61.58 6_555 31_565 no
Si1 K2 Si2 103.02 6_555 34_565 no
Si1 K2 Si2 136.59 6_555 37_666 no
Si1 K2 Si2 61.58 6_555 40_665 no
Si1 K2 Si2 136.59 6_555 43_666 no
Si1 K2 Si2 61.58 6_555 46_665 no
Si1 K2 Si3 95.89 6_555 3_555 no
Si1 K2 Si3 95.89 6_555 33_565 no
Si1 K2 Si3 126.65 6_555 37_666 no
Si1 K2 Si3 36.65 6_555 40_665 no
Si1 K2 K2 45.00 6_555 7_555 no
Si1 K2 K2 135.00 6_555 7_655 no
Si1 K2 Si2 136.59 13_554 . no
Si1 K2 Si2 136.59 13_554 4_555 no
Si1 K2 Si2 61.58 13_554 31_565 no
Si1 K2 Si2 61.58 13_554 34_565 no
Si1 K2 Si2 103.02 13_554 37_666 no
Si1 K2 Si2 103.02 13_554 40_665 no
Si1 K2 Si2 61.58 13_554 43_666 no
Si1 K2 Si2 61.58 13_554 46_665 no
Si1 K2 Si3 126.65 13_554 3_555 no
Si1 K2 Si3 36.65 13_554 33_565 no
Si1 K2 Si3 95.89 13_554 37_666 no
Si1 K2 Si3 95.89 13_554 40_665 no
Si1 K2 K2 135.00 13_554 7_555 no
Si1 K2 K2 45.00 13_554 7_655 no
Si2 K2 Si2 59.44(7) . 4_555 no
Si2 K2 Si2 159.59(7) . 31_565 no
Si2 K2 Si2 116.46(7) . 34_565 no
Si2 K2 Si2 35.75(7) . 37_666 no
Si2 K2 Si2 91.80(7) . 40_665 no
Si2 K2 Si2 91.80(7) . 43_666 no
Si2 K2 Si2 150.97(7) . 46_665 no
Si2 K2 Si3 35.37(7) . 3_555 no
Si2 K2 Si3 150.10(7) . 33_565 no
Si2 K2 Si3 58.92(7) . 37_666 no
Si2 K2 Si3 117.70(7) . 40_665 no
Si2 K2 K2 79.79 . 7_555 no
Si2 K2 K2 100.21 . 7_655 no
Si2 K2 Si2 116.46(7) 4_555 31_565 no
Si2 K2 Si2 159.59(7) 4_555 34_565 no
Si2 K2 Si2 91.80(7) 4_555 37_666 no
Si2 K2 Si2 35.75(7) 4_555 40_665 no
Si2 K2 Si2 150.97(7) 4_555 43_666 no
Si2 K2 Si2 91.80(7) 4_555 46_665 no
Si2 K2 Si3 35.37(7) 4_555 3_555 no
Si2 K2 Si3 150.10(7) 4_555 33_565 no
Si2 K2 Si3 117.70(7) 4_555 37_666 no
Si2 K2 Si3 58.92(7) 4_555 40_665 no
Si2 K2 K2 79.79 4_555 7_555 no
Si2 K2 K2 100.21 4_555 7_655 no
Si2 K2 Si2 59.44(7) 31_565 34_565 no
Si2 K2 Si2 150.97(7) 31_565 37_666 no
Si2 K2 Si2 91.80(7) 31_565 40_665 no
Si2 K2 Si2 91.80(7) 31_565 43_666 no
Si2 K2 Si2 35.75(7) 31_565 46_665 no
Si2 K2 Si3 150.10(7) 31_565 3_555 no
Si2 K2 Si3 35.37(7) 31_565 33_565 no
Si2 K2 Si3 117.70(7) 31_565 37_666 no
Si2 K2 Si3 58.92(7) 31_565 40_665 no
Si2 K2 K2 79.79 31_565 7_555 no
Si2 K2 K2 100.21 31_565 7_655 no
Si2 K2 Si2 91.80(7) 34_565 37_666 no
Si2 K2 Si2 150.97(7) 34_565 40_665 no
Si2 K2 Si2 35.75(7) 34_565 43_666 no
Si2 K2 Si2 91.80(7) 34_565 46_665 no
Si2 K2 Si3 150.10(7) 34_565 3_555 no
Si2 K2 Si3 35.37(7) 34_565 33_565 no
Si2 K2 Si3 58.92(7) 34_565 37_666 no
Si2 K2 Si3 117.70(7) 34_565 40_665 no
Si2 K2 K2 79.79 34_565 7_555 no
Si2 K2 K2 100.21 34_565 7_655 no
Si2 K2 Si2 116.46(7) 37_666 40_665 no
Si2 K2 Si2 59.44(7) 37_666 43_666 no
Si2 K2 Si2 159.59(7) 37_666 46_665 no
Si2 K2 Si3 58.92(7) 37_666 3_555 no
Si2 K2 Si3 117.70(7) 37_666 33_565 no
Si2 K2 Si3 35.37(7) 37_666 37_666 no
Si2 K2 Si3 150.10(7) 37_666 40_665 no
Si2 K2 K2 100.21 37_666 7_555 no
Si2 K2 K2 79.79 37_666 7_655 no
Si2 K2 Si2 159.59(7) 40_665 43_666 no
Si2 K2 Si2 59.44(7) 40_665 46_665 no
Si2 K2 Si3 58.92(7) 40_665 3_555 no
Si2 K2 Si3 117.70(7) 40_665 33_565 no
Si2 K2 Si3 150.10(7) 40_665 37_666 no
Si2 K2 Si3 35.37(7) 40_665 40_665 no
Si2 K2 K2 100.21 40_665 7_555 no
Si2 K2 K2 79.79 40_665 7_655 no
Si2 K2 Si2 116.46(7) 43_666 46_665 no
Si2 K2 Si3 117.70(7) 43_666 3_555 no
Si2 K2 Si3 58.92(7) 43_666 33_565 no
Si2 K2 Si3 35.37(7) 43_666 37_666 no
Si2 K2 Si3 150.10(7) 43_666 40_665 no
Si2 K2 K2 100.21 43_666 7_555 no
Si2 K2 K2 79.79 43_666 7_655 no
Si2 K2 Si3 117.70(7) 46_665 3_555 no
Si2 K2 Si3 58.92(7) 46_665 33_565 no
Si2 K2 Si3 150.10(7) 46_665 37_666 no
Si2 K2 Si3 35.37(7) 46_665 40_665 no
Si2 K2 K2 100.21 46_665 7_555 no
Si2 K2 K2 79.79 46_665 7_655 no
Si3 K2 Si3 163.30(6) 3_555 33_565 no
Si3 K2 Si3 91.21(6) 3_555 37_666 no
Si3 K2 Si3 91.21(6) 3_555 40_665 no
Si3 K2 K2 98.35 3_555 7_555 no
Si3 K2 K2 81.65 3_555 7_655 no
Si3 K2 Si3 91.21(6) 33_565 37_666 no
Si3 K2 Si3 91.21(6) 33_565 40_665 no
Si3 K2 K2 98.35 33_565 7_555 no
Si3 K2 K2 81.65 33_565 7_655 no
Si3 K2 Si3 163.30(6) 37_666 40_665 no
Si3 K2 K2 81.65 37_666 7_555 no
Si3 K2 K2 98.35 37_666 7_655 no
Si3 K2 K2 81.65 40_665 7_555 no
Si3 K2 K2 98.35 40_665 7_655 no
K2 K2 K2 180.00 7_555 7_655 no
Si3 Si1 Si3 111.51(10) 2_555 5_556 no
Si3 Si1 Si3 108.46(10) 2_555 39_666 no
Si3 Si1 Si3 108.46(10) 2_555 45_656 no
Si3 Si1 K2 66.55 2_555 2_555 no
Si3 Si1 K2 79.24 2_555 3_555 no
Si3 Si1 K2 169.24 2_555 6_556 no
Si3 Si1 K2 66.55 2_555 13_445 no
Si3 Si1 Si3 108.46(10) 5_556 39_666 no
Si3 Si1 Si3 108.46(10) 5_556 45_656 no
Si3 Si1 K2 66.55 5_556 2_555 no
Si3 Si1 K2 169.24 5_556 3_555 no
Si3 Si1 K2 79.24 5_556 6_556 no
Si3 Si1 K2 66.55 5_556 13_445 no
Si3 Si1 Si3 111.51(10) 39_666 45_656 no
Si3 Si1 K2 79.24 39_666 2_555 no
Si3 Si1 K2 66.55 39_666 3_555 no
Si3 Si1 K2 66.55 39_666 6_556 no
Si3 Si1 K2 169.24 39_666 13_445 no
Si3 Si1 K2 169.24 45_656 2_555 no
Si3 Si1 K2 66.55 45_656 3_555 no
Si3 Si1 K2 66.55 45_656 6_556 no
Si3 Si1 K2 79.24 45_656 13_445 no
K2 Si1 K2 120.00 2_555 3_555 no
K2 Si1 K2 120.00 2_555 6_556 no
K2 Si1 K2 90.00 2_555 13_445 no
K2 Si1 K2 90.00 3_555 6_556 no
K2 Si1 K2 120.00 3_555 13_445 no
K2 Si1 K2 120.00 6_556 13_445 no
Si2 Si2 Si3 108.8(2) 37_666 . no
Si2 Si2 Si3 108.8(2) 37_666 2_555 no
Si2 Si2 Si3 108.8(2) 37_666 3_555 no
Si2 Si2 K1 179.98(15) 37_666 . no
Si2 Si2 K2 72.13(11) 37_666 . no
Si2 Si2 K2 72.13(11) 37_666 2_555 no
Si2 Si2 K2 72.13(11) 37_666 3_555 no
Si3 Si2 Si3 110.2(2) . 2_555 no
Si3 Si2 Si3 110.2(2) . 3_555 no
Si3 Si2 K1 71.24(11) . . no
Si3 Si2 K2 63.24(10) . . no
Si3 Si2 K2 75.78(11) . 2_555 no
Si3 Si2 K2 172.80(14) . 3_555 no
Si3 Si2 Si3 110.2(2) 2_555 3_555 no
Si3 Si2 K1 71.24(11) 2_555 . no
Si3 Si2 K2 172.80(14) 2_555 . no
Si3 Si2 K2 63.24(10) 2_555 2_555 no
Si3 Si2 K2 75.78(11) 2_555 3_555 no
Si3 Si2 K1 71.24(11) 3_555 . no
Si3 Si2 K2 75.78(11) 3_555 . no
Si3 Si2 K2 172.80(14) 3_555 2_555 no
Si3 Si2 K2 63.24(10) 3_555 3_555 no
K1 Si2 K2 107.87(8) . . no
K1 Si2 K2 107.87(8) . 2_555 no
K1 Si2 K2 107.87(8) . 3_555 no
K2 Si2 K2 111.02(8) . 2_555 no
K2 Si2 K2 111.02(8) . 3_555 no
K2 Si2 K2 111.02(8) 2_555 3_555 no
Si2 Si3 Si2 106.0(2) . 7_555 no
Si2 Si3 Si1 105.99(14) . 3_555 no
Si2 Si3 Si3 106.7(2) . 4_555 no
Si2 Si3 K1 67.04(11) . . no
Si2 Si3 K2 79.19(11) . . no
Si2 Si3 K2 174.45(15) . 7_555 no
Si2 Si3 K2 68.85(10) . 2_555 no
Si2 Si3 Si1 105.99(14) 7_555 3_555 no
Si2 Si3 Si3 106.7(2) 7_555 4_555 no
Si2 Si3 K1 67.04(11) 7_555 . no
Si2 Si3 K2 174.45(15) 7_555 . no
Si2 Si3 K2 79.19(11) 7_555 7_555 no
Si2 Si3 K2 68.85(10) 7_555 2_555 no
Si1 Si3 Si3 124.24(15) 3_555 4_555 no
Si1 Si3 K1 166.84(12) 3_555 . no
Si1 Si3 K2 73.85(8) 3_555 . no
Si1 Si3 K2 73.85(8) 3_555 7_555 no
Si1 Si3 K2 64.11(7) 3_555 2_555 no
Si3 Si3 K1 68.92(10) 4_555 . no
Si3 Si3 K2 69.55(10) 4_555 . no
Si3 Si3 K2 69.55(10) 4_555 7_555 no
Si3 Si3 K2 171.65(14) 4_555 2_555 no
K1 Si3 K2 114.21(9) . . no
K1 Si3 K2 114.21(9) . 7_555 no
K1 Si3 K2 102.73(8) . 2_555 no
K2 Si3 K2 95.52(8) . 7_555 no
K2 Si3 K2 115.41(8) . 2_555 no
K2 Si3 K2 115.41(8) 7_555 2_555 no

loop_
_geom_bond_atom_site_label_1
_geom_bond_atom_site_label_2
_geom_bond_distance
_geom_bond_site_symmetry_2
_geom_bond_publ_flag
K1 Si2 3.279(3) . yes
K1 Si2 3.279(3) 4_555 yes
K1 Si2 3.279(3) 7_555 yes
K1 Si2 3.279(3) 10_555 yes
K1 Si2 3.279(3) 25_555 yes
K1 Si2 3.279(3) 28_555 yes
K1 Si2 3.279(3) 31_555 yes
K1 Si2 3.279(3) 34_555 yes
K1 Si3 3.372(4) . yes
K1 Si3 3.372(4) 2_555 yes
K1 Si3 3.372(4) 3_555 yes
K1 Si3 3.372(4) 4_555 yes
K1 Si3 3.372(4) 5_555 yes
K1 Si3 3.372(4) 8_555 yes
K1 Si3 3.372(4) 9_555 yes
K1 Si3 3.372(4) 11_555 yes
K1 Si3 3.372(4) 25_555 yes
K1 Si3 3.372(4) 27_555 yes
K1 Si3 3.372(4) 28_555 yes
K1 Si3 3.372(4) 33_555 yes
K2 Si3 3.471(3) . yes
K2 Si3 3.471(3) 4_555 yes
K2 Si3 3.471(3) 14_554 yes
K2 Si3 3.471(3) 17_555 yes
K2 Si3 3.471(3) 20_554 yes
K2 Si3 3.471(3) 23_555 yes
K2 Si3 3.471(3) 25_565 yes
K2 Si3 3.471(3) 28_565 yes
K2 Si1 3.634 2_555 yes
K2 Si1 3.634 3_555 yes
K2 Si1 3.634 6_555 yes
K2 Si1 3.634 13_554 yes
K2 Si2 3.818(3) . yes
K2 Si2 3.818(3) 4_555 yes
K2 Si2 3.818(3) 31_565 yes
K2 Si2 3.818(3) 34_565 yes
K2 Si2 3.818(3) 37_666 yes
K2 Si2 3.818(3) 40_665 yes
K2 Si2 3.818(3) 43_666 yes
K2 Si2 3.818(3) 46_665 yes
K2 Si3 3.968(4) 3_555 yes
K2 Si3 3.968(4) 33_565 yes
K2 Si3 3.968(4) 37_666 yes
K2 Si3 3.968(4) 40_665 yes
K2 K2 5.139 7_555 yes
K2 K2 5.139 7_655 yes
Si1 Si3 2.411(4) 2_555 yes
Si1 Si3 2.411(4) 5_556 yes
Si1 Si3 2.411(4) 39_666 yes
Si1 Si3 2.411(4) 45_656 yes
Si2 Si2 2.344(5) 37_666 yes
Si2 Si3 2.370(4) . yes
Si2 Si3 2.370(4) 2_555 yes
Si2 Si3 2.370(4) 3_555 yes
Si3 Si3 2.426(5) 4_555 yes
